data_1534214
loop_
_publ_author_name
'Barinova, A.V.'
'Rastsvetaeva, R.K.'
'Sidorenko, G.A.'
'Chukanov, N.V.'
'Pasero, M.'
'Pushcharovskii, D.Yu.'
'Merlino, S.'

_publ_section_title
;
 The crystal structure of meta-uranocircite Ba (U O2)2 (P O4)2 (H2 O)6
;
_journal_name_full 'Doklady Akad. Nauk'
_journal_page_first 203
_journal_page_last 206
_journal_volume 389
_journal_year 2003
_chemical_formula_sum 'Ba H11.56 O17.78 P2 U2'
_chemical_name_systematic 'Ba (U O2)2 (P O4)2 (H2 O)5.78'
_space_group_IT_number 4
_symmetry_space_group_name_Hall 'P 2c'
_symmetry_space_group_name_H-M 'P 1 1 21'
_cell_angle_alpha 90
_cell_angle_beta 90
_cell_angle_gamma 90
_cell_formula_units_Z 2
_cell_length_a 6.965
_cell_length_b 6.964
_cell_length_c 17.65
_cell_volume 856.100
_citation_journal_id_ASTM DAKNEQ
_cod_data_source_file Barinova_DAKNEQ_2003_438.cif
_cod_data_source_block H11.56Ba1O17.78P2U2
_cod_original_cell_volume 856.1002
_cod_original_sg_symbol_Hall 'P 2yb (z,x,y)'
_cod_original_formula_sum 'H11.56 Ba1 O17.78 P2 U2'
_cod_database_code 1534214

loop_
_symmetry_equiv_pos_as_xyz
x,y,z
-x,-y,z+1/2

loop_
_atom_site_label
_atom_site_type_symbol
_atom_site_fract_x
_atom_site_fract_y
_atom_site_fract_z
_atom_site_occupancy
_atom_site_U_iso_or_equiv
O11 O-2 -0.36 0.96 0.64 1 0.0
O10 O-2 0.043 0.69 0.131 1 0.0
O1 O-2 0.262 0.566 0.223 1 0.0
U1 U+6 0.4625 0.4667 0.7373 1 0.0
O4 O-2 0.03 0.025 0.053 1 0.0
P1 P+5 0.036 0.554 0.215 1 0.0
O3 O-2 0.035 0.001 0.24 1 0.0
O8 O-2 0.25 0.94 0.64 1 0.0
O20 O-2 0.27 0.923 0.374 0.53 0.0
O7 O-2 0.19 0.37 0.73 1 0.0
U2 U+6 0.0378 0.0479 0.1447 1 0.0
O19 O-2 0.167 0.278 0.549 0.76 0.0
P2 P+5 0.442 0.981 0.684 1 0.0
O17 O-2 0.15 0.856 0.842 0.67 0.0
O18 O-2 0.236 0.571 0.5 0.71 0.0
O13 O-2 0.386 0.222 0.488 1 0.0
O15 O-2 0.019 0.053 0.437 0.77 0.0
Ba1 Ba+2 0.399 0.18 0.979 0.5 0.0
Ba2 Ba+2 0.1 0.309 0.916 0.5 0.0
O5 O-2 0.431 0.425 0.65 1 0.0
O9 O-2 -0.005 0.625 0.647 1 0.0
O14 O-2 0.088 0.324 0.483 0.71 0.0
O12 O-2 0.52 0.17 0.73 1 0.0
O2 O-2 0.432 0.816 0.731 1 0.0
O16 O-2 0.239 0.579 0.989 0.63 0.0
O6 O-2 0.481 0.433 0.316 1 0.0
